data_7713979
loop_
_publ_author_name
'Jia, Shuwen'
'Zhu, Xinrui'
'Li, Dongfeng'

_publ_section_title
;
 Observation of protonation-induced intra-molecular metal-to-metal charge
 transfer in cyano-bridged [Fe&#x2212;CN&#x2212;Mn/Ni] dinuclear complexes
;
_journal_name_full 'Dalton Transactions'
_journal_paper_doi 10.1039/D3DT02200E
_journal_year 2023
_chemical_formula_moiety 'C51 H36 Fe N13 Ni'
_chemical_formula_sum 'C51 H36 Fe N13 Ni'
_chemical_formula_weight 945.49
_space_group_crystal_system monoclinic
_space_group_IT_number 14
_space_group_name_Hall '-P 2ybc'
_space_group_name_H-M_alt 'P 1 21/c 1'
_atom_sites_solution_hydrogens geom
_audit_creation_date 2023-04-19
_audit_creation_method
;
Olex2 1.3
(compiled 2020.11.12 svn.r5f609507 for OlexSys, GUI svn.r6408)
;
_audit_update_record
;
2023-04-20 deposited with the CCDC.	2023-09-18 downloaded from the CCDC.
;
_cell_angle_alpha 90
_cell_angle_beta 102.266(4)
_cell_angle_gamma 90
_cell_formula_units_Z 4
_cell_length_a 13.4824(11)
_cell_length_b 14.1597(12)
_cell_length_c 25.064(2)
_cell_measurement_reflns_used 9072
_cell_measurement_temperature 100
_cell_measurement_theta_max 53.02
_cell_measurement_theta_min 2.92
_cell_volume 4675.7(7)
_computing_cell_refinement 'SAINT V8.40B (?, 2016)'
_computing_data_reduction 'SAINT V8.40B (?, 2016)'
_computing_molecular_graphics 'Olex2 1.3 (Dolomanov et al., 2009)'
_computing_publication_material 'Olex2 1.3 (Dolomanov et al., 2009)'
_computing_structure_refinement 'SHELXL 2018/3 (Sheldrick, 2015)'
_computing_structure_solution 'SHELXT 2018/2 (Sheldrick, 2018)'
_diffrn_ambient_temperature 100
_diffrn_measured_fraction_theta_full 0.995
_diffrn_measured_fraction_theta_max 0.995
_diffrn_measurement_device_type 'Bruker APEX-II CCD'
_diffrn_measurement_method '\f and \w scans'
_diffrn_radiation_type GaK\a
_diffrn_radiation_wavelength 1.34139
_diffrn_reflns_av_R_equivalents 0.0894
_diffrn_reflns_av_unetI/netI 0.0530
_diffrn_reflns_Laue_measured_fraction_full 0.995
_diffrn_reflns_Laue_measured_fraction_max 0.995
_diffrn_reflns_limit_h_max 16
_diffrn_reflns_limit_h_min -14
_diffrn_reflns_limit_k_max 16
_diffrn_reflns_limit_k_min -16
_diffrn_reflns_limit_l_max 29
_diffrn_reflns_limit_l_min -29
_diffrn_reflns_number 62227
_diffrn_reflns_point_group_measured_fraction_full 0.995
_diffrn_reflns_point_group_measured_fraction_max 0.995
_diffrn_reflns_theta_full 53.096
_diffrn_reflns_theta_max 53.096
_diffrn_reflns_theta_min 2.918
_diffrn_source_current 3.57
_diffrn_source_power 0.2497215
_diffrn_source_voltage 69.95
_diffrn_standards_number 0
_exptl_absorpt_coefficient_mu 4.179
_exptl_absorpt_correction_T_max 0.7505
_exptl_absorpt_correction_T_min 0.3916
_exptl_absorpt_correction_type none
_exptl_absorpt_process_details
;
SADABS-2016/2 (Bruker,2016/2) was used for absorption correction.
wR2(int) was 0.1555 before and 0.0840 after correction.
The Ratio of minimum to maximum transmission is 0.5218.
The \l/2 correction factor is Not present.
;
_exptl_crystal_density_diffrn 1.343
_exptl_crystal_description block
_exptl_crystal_F_000 1948
_refine_diff_density_max 0.959
_refine_diff_density_min -0.774
_refine_diff_density_rms 0.103
_refine_ls_extinction_method none
_refine_ls_goodness_of_fit_ref 1.075
_refine_ls_hydrogen_treatment constr
_refine_ls_matrix_type full
_refine_ls_number_parameters 597
_refine_ls_number_reflns 8249
_refine_ls_number_restraints 0
_refine_ls_restrained_S_all 1.075
_refine_ls_R_factor_all 0.0872
_refine_ls_R_factor_gt 0.0724
_refine_ls_shift/su_max 0.001
_refine_ls_shift/su_mean 0.000
_refine_ls_structure_factor_coef Fsqd
_refine_ls_weighting_details 'w=1/[\s^2^(Fo^2^)+(0.0492P)^2^+26.7369P] where P=(Fo^2^+2Fc^2^)/3'
_refine_ls_weighting_scheme calc
_refine_ls_wR_factor_gt 0.1752
_refine_ls_wR_factor_ref 0.1822
_reflns_Friedel_coverage 0.000
_reflns_number_gt 6592
_reflns_number_total 8249
_reflns_threshold_expression 'I > 2\s(I)'
_cod_data_source_file d3dt02200e2.cif
_cod_data_source_block 230329n-1_a_sq
_cod_database_code 7713979
_shelx_shelxl_version_number 2018/3
_shelx_space_group_comment
;
The symmetry employed for this shelxl refinement is uniquely defined
by the following loop, which should always be used as a source of
symmetry information in preference to the above space-group names.
They are only intended as comments.
;
_olex2_refinement_description
;
1. Fixed Uiso
 At 1.2 times of:
  All C(H) groups
 At 1.5 times of:
  All C(H,H,H) groups
2.a Aromatic/amide H refined with riding coordinates:
 C5(H5), C6(H6), C7(H7), C8(H8), C12(H12), C13(H13), C14(H14), C19(H19),
 C20(H20), C21(H21), C22(H22), C23(H23), C24(H24), C25(H25), C26(H26), C31(H31),
  C32(H32), C33(H33), C38(H38), C39(H39), C40(H40), C41(H41), C43(H43),
 C44(H44), C45(H45), C46(H46), C47(H47), C48(H48), C49(H49), C50(H50)
2.b Idealised Me refined as rotating group:
 C29(H29A,H29B,H29C), C36(H36A,H36B,H36C)
;
_platon_squeeze_special_details
;
A solvent mask was calculated and 184 electrons were 
found in a volume of 688\%A^3^ in 2 voids per unit cell. 
This is consistent with the presence of 
1.5[CH3OH], 1[CH3OH] per Asymmetric Unit 
which account for 180 electrons 
per unit cell.
;
_platon_squeeze_void_probe_radius 1.20
_olex2_submission_special_instructions 'No special instructions were received'

loop_
_space_group_symop_operation_xyz
'x, y, z'
'-x, y+1/2, -z+1/2'
'-x, -y, -z'
'x, -y-1/2, z-1/2'

loop_
_atom_site_label
_atom_site_type_symbol
_atom_site_fract_x
_atom_site_fract_y
_atom_site_fract_z
_atom_site_U_iso_or_equiv
_atom_site_adp_type
_atom_site_occupancy
_atom_site_site_symmetry_order
_atom_site_calc_flag
_atom_site_refinement_flags_posn
_atom_site_refinement_flags_adp
_atom_site_refinement_flags_occupancy
_atom_site_disorder_assembly
_atom_site_disorder_group
Ni1 Ni 0.79917(5) 0.50123(5) 0.35215(3) 0.01931(18) Uani 1 1 d . . . . .
Fe1 Fe 0.71144(5) 0.49317(5) 0.14761(3) 0.02101(19) Uani 1 1 d . . . . .
N1 N 0.7754(3) 0.5135(3) 0.27093(17) 0.0273(10) Uani 1 1 d . . . . .
N2 N 0.9340(5) 0.5296(4) 0.1371(3) 0.073(2) Uani 1 1 d . . . . .
N3 N 0.4963(4) 0.4526(4) 0.1692(2) 0.0389(12) Uani 1 1 d . . . . .
N4 N 0.6693(3) 0.4804(3) 0.06957(16) 0.0227(9) Uani 1 1 d . . . . .
N5 N 0.7315(3) 0.3582(3) 0.14141(16) 0.0222(9) Uani 1 1 d . . . . .
N6 N 0.6758(3) 0.6227(3) 0.12974(16) 0.0239(9) Uani 1 1 d . . . . .
N7 N 0.7203(3) 0.2320(3) 0.08363(16) 0.0242(9) Uani 1 1 d . . . . .
N8 N 0.6204(4) 0.7300(3) 0.06122(18) 0.0313(10) Uani 1 1 d . . . . .
N9 N 0.8298(3) 0.4829(3) 0.43484(15) 0.0190(8) Uani 1 1 d . . . . .
N10 N 0.8790(3) 0.6289(3) 0.36306(16) 0.0218(9) Uani 1 1 d . . . . .
N11 N 0.6791(3) 0.5936(3) 0.35905(17) 0.0239(9) Uani 1 1 d . . . . .
N12 N 0.9225(3) 0.4067(3) 0.35139(16) 0.0213(9) Uani 1 1 d . . . . .
N13 N 0.7144(3) 0.3771(3) 0.34463(16) 0.0217(9) Uani 1 1 d . . . . .
C1 C 0.7527(4) 0.5063(3) 0.2239(2) 0.0246(11) Uani 1 1 d . . . . .
C2 C 0.8530(5) 0.5172(4) 0.1411(3) 0.0389(15) Uani 1 1 d . . . . .
C3 C 0.5744(5) 0.4678(4) 0.1597(2) 0.0278(12) Uani 1 1 d . . . . .
C4 C 0.7623(4) 0.2793(3) 0.17293(19) 0.0210(10) Uani 1 1 d . . . . .
C5 C 0.7952(4) 0.2686(3) 0.2295(2) 0.0244(11) Uani 1 1 d . . . . .
H5 H 0.798867 0.320687 0.253761 0.029 Uiso 1 1 calc R U . . .
C6 C 0.8222(4) 0.1773(4) 0.2484(2) 0.0260(11) Uani 1 1 d . . . . .
H6 H 0.846297 0.167162 0.286458 0.031 Uiso 1 1 calc R U . . .
C7 C 0.8146(4) 0.1010(4) 0.2127(2) 0.0299(12) Uani 1 1 d . . . . .
H7 H 0.833701 0.040106 0.227289 0.036 Uiso 1 1 calc R U . . .
C8 C 0.7803(4) 0.1104(4) 0.1569(2) 0.0251(11) Uani 1 1 d . . . . .
H8 H 0.773472 0.057208 0.133270 0.030 Uiso 1 1 calc R U . . .
C9 C 0.7560(4) 0.2016(3) 0.1367(2) 0.0221(10) Uani 1 1 d . . . . .
C10 C 0.7067(4) 0.3240(4) 0.0892(2) 0.0239(11) Uani 1 1 d . . . . .
C11 C 0.6694(4) 0.3944(4) 0.0472(2) 0.0257(11) Uani 1 1 d . . . . .
C12 C 0.6346(4) 0.3818(4) -0.0087(2) 0.0307(12) Uani 1 1 d . . . . .
H12 H 0.630864 0.320680 -0.024632 0.037 Uiso 1 1 calc R U . . .
C13 C 0.6053(4) 0.4618(4) -0.0406(2) 0.0327(13) Uani 1 1 d . . . . .
H13 H 0.583822 0.455487 -0.079058 0.039 Uiso 1 1 calc R U . . .
C14 C 0.6073(4) 0.5511(4) -0.0167(2) 0.0315(12) Uani 1 1 d . . . . .
H14 H 0.587124 0.605370 -0.038562 0.038 Uiso 1 1 calc R U . . .
C15 C 0.6391(4) 0.5590(4) 0.0393(2) 0.0268(11) Uani 1 1 d . . . . .
C16 C 0.6440(4) 0.6409(4) 0.0746(2) 0.0261(11) Uani 1 1 d . . . . .
C17 C 0.6396(4) 0.7747(4) 0.1119(2) 0.0270(11) Uani 1 1 d . . . . .
C18 C 0.6722(4) 0.7096(4) 0.1543(2) 0.0248(11) Uani 1 1 d . . . . .
C19 C 0.6959(4) 0.7367(4) 0.2090(2) 0.0264(11) Uani 1 1 d . . . . .
H19 H 0.718434 0.692097 0.237287 0.032 Uiso 1 1 calc R U . . .
C20 C 0.6851(4) 0.8321(4) 0.2203(2) 0.0318(12) Uani 1 1 d . . . . .
H20 H 0.700647 0.853313 0.257097 0.038 Uiso 1 1 calc R U . . .
C21 C 0.6518(4) 0.8970(4) 0.1783(2) 0.0332(13) Uani 1 1 d . . . . .
H21 H 0.644205 0.961228 0.187583 0.040 Uiso 1 1 calc R U . . .
C22 C 0.6293(4) 0.8717(4) 0.1237(2) 0.0325(13) Uani 1 1 d . . . . .
H22 H 0.608023 0.916883 0.095561 0.039 Uiso 1 1 calc R U . . .
C23 C 0.5888(4) 0.5943(4) 0.3232(2) 0.0284(12) Uani 1 1 d . . . . .
H23 H 0.583187 0.561233 0.289680 0.034 Uiso 1 1 calc R U . . .
C24 C 0.5033(4) 0.6412(4) 0.3330(3) 0.0369(14) Uani 1 1 d . . . . .
H24 H 0.441511 0.642849 0.306394 0.044 Uiso 1 1 calc R U . . .
C25 C 0.5124(4) 0.6853(4) 0.3830(3) 0.0424(15) Uani 1 1 d . . . . .
H25 H 0.454737 0.713808 0.392418 0.051 Uiso 1 1 calc R U . . .
C26 C 0.6053(4) 0.6880(4) 0.4195(3) 0.0370(14) Uani 1 1 d . . . . .
H26 H 0.611941 0.719089 0.453612 0.044 Uiso 1 1 calc R U . . .
C27 C 0.6890(4) 0.6443(4) 0.4053(2) 0.0266(11) Uani 1 1 d . . . . .
C28 C 0.7965(4) 0.6544(4) 0.4408(2) 0.0275(12) Uani 1 1 d . . . . .
C29 C 0.7958(4) 0.7295(4) 0.4851(2) 0.0341(13) Uani 1 1 d . . . . .
H29A H 0.771303 0.789583 0.467807 0.051 Uiso 1 1 calc R U . . .
H29B H 0.864721 0.737742 0.506906 0.051 Uiso 1 1 calc R U . . .
H29C H 0.750775 0.708954 0.508883 0.051 Uiso 1 1 calc R U . . .
C30 C 0.8332(4) 0.5590(4) 0.4678(2) 0.0247(11) Uani 1 1 d . . . . .
C31 C 0.8674(4) 0.5508(4) 0.5237(2) 0.0320(13) Uani 1 1 d . . . . .
H31 H 0.869925 0.604540 0.546636 0.038 Uiso 1 1 calc R U . . .
C32 C 0.8978(4) 0.4637(4) 0.5458(2) 0.0335(13) Uani 1 1 d . . . . .
H32 H 0.923062 0.457398 0.583972 0.040 Uiso 1 1 calc R U . . .
C33 C 0.8916(4) 0.3860(4) 0.5123(2) 0.0293(12) Uani 1 1 d . . . . .
H33 H 0.911209 0.325459 0.527237 0.035 Uiso 1 1 calc R U . . .
C34 C 0.8559(4) 0.3972(4) 0.4561(2) 0.0246(11) Uani 1 1 d . . . . .
C35 C 0.8501(4) 0.3130(3) 0.4170(2) 0.0245(11) Uani 1 1 d . . . . .
C36 C 0.8741(4) 0.2211(4) 0.4503(2) 0.0326(13) Uani 1 1 d . . . . .
H36A H 0.943132 0.224410 0.472706 0.049 Uiso 1 1 calc R U . . .
H36B H 0.868913 0.167173 0.425376 0.049 Uiso 1 1 calc R U . . .
H36C H 0.825583 0.213278 0.474085 0.049 Uiso 1 1 calc R U . . .
C37 C 0.7453(4) 0.3033(4) 0.37776(19) 0.0226(11) Uani 1 1 d . . . . .
C38 C 0.6888(4) 0.2202(4) 0.3737(2) 0.0300(12) Uani 1 1 d . . . . .
H38 H 0.711268 0.169243 0.397849 0.036 Uiso 1 1 calc R U . . .
C39 C 0.5998(4) 0.2119(4) 0.3344(2) 0.0319(13) Uani 1 1 d . . . . .
H39 H 0.560097 0.155985 0.331892 0.038 Uiso 1 1 calc R U . . .
C40 C 0.5696(4) 0.2865(4) 0.2990(2) 0.0310(12) Uani 1 1 d . . . . .
H40 H 0.510038 0.282330 0.270969 0.037 Uiso 1 1 calc R U . . .
C41 C 0.6280(4) 0.3663(4) 0.3054(2) 0.0281(12) Uani 1 1 d . . . . .
H41 H 0.607125 0.417403 0.281027 0.034 Uiso 1 1 calc R U . . .
C42 C 0.9294(4) 0.3260(3) 0.38141(19) 0.0215(10) Uani 1 1 d . . . . .
C43 C 1.0021(4) 0.2585(4) 0.3779(2) 0.0287(12) Uani 1 1 d . . . . .
H43 H 1.005258 0.201707 0.398299 0.034 Uiso 1 1 calc R U . . .
C44 C 1.0701(4) 0.2739(4) 0.3445(2) 0.0338(13) Uani 1 1 d . . . . .
H44 H 1.120540 0.228147 0.342337 0.041 Uiso 1 1 calc R U . . .
C45 C 1.0644(4) 0.3553(4) 0.3148(2) 0.0317(12) Uani 1 1 d . . . . .
H45 H 1.111145 0.367843 0.292175 0.038 Uiso 1 1 calc R U . . .
C46 C 0.9874(4) 0.4196(4) 0.3187(2) 0.0269(11) Uani 1 1 d . . . . .
H46 H 0.981139 0.475084 0.296931 0.032 Uiso 1 1 calc R U . . .
C47 C 0.9342(4) 0.6585(4) 0.3272(2) 0.0266(11) Uani 1 1 d . . . . .
H47 H 0.939337 0.618689 0.297371 0.032 Uiso 1 1 calc R U . . .
C48 C 0.9835(4) 0.7448(4) 0.3323(2) 0.0303(12) Uani 1 1 d . . . . .
H48 H 1.022477 0.763251 0.306609 0.036 Uiso 1 1 calc R U . . .
C49 C 0.9755(4) 0.8036(4) 0.3749(2) 0.0315(12) Uani 1 1 d . . . . .
H49 H 1.010123 0.862437 0.379661 0.038 Uiso 1 1 calc R U . . .
C50 C 0.9160(4) 0.7750(4) 0.4106(2) 0.0308(12) Uani 1 1 d . . . . .
H50 H 0.907701 0.814912 0.439780 0.037 Uiso 1 1 calc R U . . .
C51 C 0.8684(4) 0.6874(4) 0.4035(2) 0.0242(11) Uani 1 1 d . . . . .

loop_
_atom_site_aniso_label
_atom_site_aniso_U_11
_atom_site_aniso_U_22
_atom_site_aniso_U_33
_atom_site_aniso_U_23
_atom_site_aniso_U_13
_atom_site_aniso_U_12
Ni1 0.0203(4) 0.0171(3) 0.0185(3) -0.0023(3) -0.0002(3) 0.0014(3)
Fe1 0.0232(4) 0.0177(4) 0.0199(4) -0.0004(3) -0.0004(3) 0.0020(3)
N1 0.037(3) 0.019(2) 0.022(2) -0.0005(17) -0.0018(19) 0.0050(19)
N2 0.033(3) 0.033(3) 0.154(7) -0.023(4) 0.021(4) 0.002(3)
N3 0.035(3) 0.044(3) 0.036(3) 0.006(2) 0.004(2) 0.004(2)
N4 0.021(2) 0.021(2) 0.024(2) 0.0018(17) 0.0003(17) 0.0023(17)
N5 0.026(2) 0.018(2) 0.022(2) 0.0009(17) 0.0017(17) -0.0007(17)
N6 0.025(2) 0.023(2) 0.023(2) 0.0019(17) 0.0017(17) -0.0001(18)
N7 0.026(2) 0.021(2) 0.025(2) -0.0044(18) 0.0054(18) -0.0047(18)
N8 0.039(3) 0.026(2) 0.030(2) 0.0110(19) 0.009(2) 0.004(2)
N9 0.015(2) 0.021(2) 0.021(2) -0.0019(16) 0.0015(16) -0.0026(16)
N10 0.017(2) 0.020(2) 0.027(2) 0.0014(17) 0.0007(17) -0.0013(17)
N11 0.018(2) 0.023(2) 0.030(2) -0.0029(18) 0.0031(17) -0.0025(18)
N12 0.017(2) 0.019(2) 0.026(2) -0.0026(17) -0.0006(17) -0.0013(17)
N13 0.013(2) 0.023(2) 0.027(2) -0.0052(18) 0.0000(16) 0.0006(17)
C1 0.027(3) 0.016(2) 0.028(3) -0.002(2) -0.002(2) 0.003(2)
C2 0.034(3) 0.016(3) 0.064(4) -0.011(3) 0.003(3) -0.004(2)
C3 0.041(3) 0.022(3) 0.018(2) 0.002(2) 0.003(2) 0.001(2)
C4 0.019(2) 0.020(2) 0.024(2) -0.003(2) 0.004(2) 0.000(2)
C5 0.028(3) 0.019(2) 0.025(3) -0.001(2) 0.003(2) 0.000(2)
C6 0.029(3) 0.023(3) 0.026(3) 0.002(2) 0.004(2) 0.005(2)
C7 0.040(3) 0.018(3) 0.033(3) 0.005(2) 0.010(2) 0.000(2)
C8 0.026(3) 0.020(3) 0.029(3) -0.003(2) 0.006(2) -0.003(2)
C9 0.023(3) 0.018(2) 0.026(2) -0.002(2) 0.007(2) -0.004(2)
C10 0.022(3) 0.025(3) 0.023(2) -0.002(2) 0.001(2) -0.003(2)
C11 0.029(3) 0.024(3) 0.023(3) 0.000(2) 0.005(2) 0.001(2)
C12 0.032(3) 0.036(3) 0.022(3) -0.001(2) 0.002(2) 0.003(2)
C13 0.039(3) 0.036(3) 0.021(3) 0.005(2) 0.000(2) 0.008(3)
C14 0.037(3) 0.034(3) 0.022(3) 0.006(2) 0.002(2) 0.005(3)
C15 0.028(3) 0.024(3) 0.027(3) 0.006(2) 0.002(2) 0.006(2)
C16 0.024(3) 0.029(3) 0.024(3) 0.008(2) 0.002(2) 0.001(2)
C17 0.025(3) 0.021(3) 0.036(3) 0.003(2) 0.007(2) -0.002(2)
C18 0.019(3) 0.023(3) 0.034(3) 0.001(2) 0.007(2) 0.001(2)
C19 0.026(3) 0.019(2) 0.033(3) 0.002(2) 0.003(2) -0.002(2)
C20 0.031(3) 0.025(3) 0.040(3) -0.006(2) 0.009(2) -0.006(2)
C21 0.029(3) 0.015(2) 0.057(4) 0.000(2) 0.012(3) 0.001(2)
C22 0.031(3) 0.015(2) 0.049(3) 0.010(2) 0.004(3) -0.001(2)
C23 0.023(3) 0.020(3) 0.038(3) 0.000(2) -0.003(2) -0.001(2)
C24 0.025(3) 0.025(3) 0.055(4) 0.000(3) -0.004(3) 0.004(2)
C25 0.022(3) 0.032(3) 0.071(4) -0.016(3) 0.006(3) 0.000(2)
C26 0.027(3) 0.029(3) 0.053(4) -0.014(3) 0.006(3) -0.001(2)
C27 0.026(3) 0.022(3) 0.035(3) -0.004(2) 0.012(2) -0.003(2)
C28 0.024(3) 0.030(3) 0.028(3) -0.010(2) 0.006(2) -0.004(2)
C29 0.030(3) 0.035(3) 0.038(3) -0.017(3) 0.009(2) -0.004(2)
C30 0.021(3) 0.029(3) 0.024(2) -0.006(2) 0.006(2) -0.007(2)
C31 0.032(3) 0.039(3) 0.024(3) -0.007(2) 0.003(2) -0.008(3)
C32 0.030(3) 0.050(4) 0.019(2) -0.004(2) 0.000(2) -0.011(3)
C33 0.027(3) 0.034(3) 0.025(3) 0.007(2) 0.001(2) -0.005(2)
C34 0.020(3) 0.028(3) 0.024(2) 0.002(2) 0.002(2) -0.007(2)
C35 0.027(3) 0.021(3) 0.023(2) 0.002(2) 0.001(2) -0.002(2)
C36 0.034(3) 0.025(3) 0.035(3) 0.009(2) 0.000(2) -0.004(2)
C37 0.021(3) 0.025(3) 0.022(2) -0.002(2) 0.005(2) -0.005(2)
C38 0.037(3) 0.026(3) 0.028(3) -0.001(2) 0.009(2) -0.008(2)
C39 0.031(3) 0.031(3) 0.035(3) -0.012(2) 0.012(2) -0.019(2)
C40 0.016(3) 0.035(3) 0.040(3) -0.016(3) 0.001(2) -0.002(2)
C41 0.018(3) 0.031(3) 0.032(3) -0.007(2) -0.001(2) 0.003(2)
C42 0.019(2) 0.018(2) 0.024(2) -0.002(2) -0.004(2) 0.000(2)
C43 0.022(3) 0.020(3) 0.040(3) -0.002(2) -0.004(2) 0.001(2)
C44 0.022(3) 0.027(3) 0.052(3) -0.011(3) 0.007(3) 0.000(2)
C45 0.030(3) 0.021(3) 0.046(3) -0.007(2) 0.011(3) -0.003(2)
C46 0.027(3) 0.023(3) 0.032(3) -0.002(2) 0.009(2) 0.000(2)
C47 0.026(3) 0.026(3) 0.027(3) 0.004(2) 0.004(2) 0.004(2)
C48 0.028(3) 0.027(3) 0.036(3) 0.006(2) 0.006(2) 0.000(2)
C49 0.024(3) 0.025(3) 0.043(3) 0.001(2) 0.001(2) -0.006(2)
C50 0.027(3) 0.024(3) 0.038(3) -0.006(2) 0.000(2) -0.004(2)
C51 0.018(3) 0.023(3) 0.029(3) -0.006(2) 0.000(2) 0.001(2)

loop_
_atom_type_symbol
_atom_type_description
_atom_type_scat_dispersion_real
_atom_type_scat_dispersion_imag
_atom_type_scat_source
C C 0.0137 0.0067 'International Tables Vol C Tables 4.2.6.8 and 6.1.1.4'
H H 0.0000 0.0000 'International Tables Vol C Tables 4.2.6.8 and 6.1.1.4'
Fe Fe -0.2673 2.5550 'International Tables Vol C Tables 4.2.6.8 and 6.1.1.4'
N N 0.0241 0.0134 'International Tables Vol C Tables 4.2.6.8 and 6.1.1.4'
Ni Ni -1.3357 3.2904 'International Tables Vol C Tables 4.2.6.8 and 6.1.1.4'

loop_
_geom_angle_atom_site_label_1
_geom_angle_atom_site_label_2
_geom_angle_atom_site_label_3
_geom_angle
_geom_angle_site_symmetry_1
_geom_angle_site_symmetry_3
_geom_angle_publ_flag
N1 Ni1 N9 176.62(17) . . ?
N1 Ni1 N10 91.42(17) . . ?
N1 Ni1 N11 93.99(17) . . ?
N1 Ni1 N12 90.10(16) . . ?
N1 Ni1 N13 90.85(17) . . ?
N9 Ni1 N10 89.41(15) . . ?
N9 Ni1 N11 89.37(16) . . ?
N9 Ni1 N12 86.53(15) . . ?
N9 Ni1 N13 88.48(16) . . ?
N10 Ni1 N11 80.59(15) . . ?
N10 Ni1 N12 99.35(15) . . ?
N11 Ni1 N12 175.90(16) . . ?
N13 Ni1 N10 176.50(16) . . ?
N13 Ni1 N11 96.59(16) . . ?
N13 Ni1 N12 83.31(15) . . ?
N4 Fe1 N5 80.91(17) . . ?
N4 Fe1 C2 90.8(2) . . ?
N4 Fe1 C3 93.16(19) . . ?
N5 Fe1 C2 90.5(2) . . ?
N5 Fe1 C3 89.1(2) . . ?
N6 Fe1 N4 81.27(17) . . ?
N6 Fe1 N5 162.15(17) . . ?
N6 Fe1 C2 90.8(2) . . ?
N6 Fe1 C3 90.8(2) . . ?
C1 Fe1 N4 179.7(2) . . ?
C1 Fe1 N5 99.34(19) . . ?
C1 Fe1 N6 98.48(19) . . ?
C1 Fe1 C2 89.1(3) . . ?
C1 Fe1 C3 86.9(2) . . ?
C3 Fe1 C2 175.9(2) . . ?
C1 N1 Ni1 168.3(4) . . ?
C11 N4 Fe1 119.0(3) . . ?
C11 N4 C15 122.5(4) . . ?
C15 N4 Fe1 118.5(3) . . ?
C4 N5 Fe1 141.4(3) . . ?
C10 N5 Fe1 114.5(3) . . ?
C10 N5 C4 104.1(4) . . ?
C16 N6 Fe1 114.8(3) . . ?
C16 N6 C18 104.3(4) . . ?
C18 N6 Fe1 140.9(3) . . ?
C10 N7 C9 103.4(4) . . ?
C16 N8 C17 102.3(4) . . ?
C30 N9 Ni1 119.5(3) . . ?
C34 N9 Ni1 119.8(3) . . ?
C34 N9 C30 120.3(4) . . ?
C47 N10 Ni1 121.5(3) . . ?
C51 N10 Ni1 119.9(3) . . ?
C51 N10 C47 118.4(4) . . ?
C23 N11 Ni1 123.1(3) . . ?
C27 N11 Ni1 117.5(3) . . ?
C27 N11 C23 118.7(4) . . ?
C42 N12 Ni1 118.9(3) . . ?
C46 N12 Ni1 122.3(3) . . ?
C46 N12 C42 118.6(4) . . ?
C37 N13 Ni1 120.5(3) . . ?
C37 N13 C41 117.6(4) . . ?
C41 N13 Ni1 121.8(3) . . ?
N1 C1 Fe1 178.1(5) . . ?
N2 C2 Fe1 179.0(6) . . ?
N3 C3 Fe1 176.9(5) . . ?
N5 C4 C5 131.2(4) . . ?
N5 C4 C9 106.9(4) . . ?
C5 C4 C9 121.9(4) . . ?
C4 C5 H5 121.7 . . ?
C6 C5 C4 116.6(5) . . ?
C6 C5 H5 121.7 . . ?
C5 C6 H6 119.3 . . ?
C7 C6 C5 121.4(5) . . ?
C7 C6 H6 119.3 . . ?
C6 C7 H7 118.7 . . ?
C8 C7 C6 122.6(5) . . ?
C8 C7 H7 118.7 . . ?
C7 C8 H8 121.4 . . ?
C7 C8 C9 117.2(5) . . ?
C9 C8 H8 121.4 . . ?
N7 C9 C4 109.6(4) . . ?
N7 C9 C8 129.9(4) . . ?
C8 C9 C4 120.4(4) . . ?
N5 C10 C11 115.2(4) . . ?
N7 C10 N5 115.9(4) . . ?
N7 C10 C11 128.9(5) . . ?
N4 C11 C10 110.4(4) . . ?
N4 C11 C12 120.5(5) . . ?
C12 C11 C10 129.1(5) . . ?
C11 C12 H12 121.1 . . ?
C11 C12 C13 117.9(5) . . ?
C13 C12 H12 121.1 . . ?
C12 C13 H13 119.6 . . ?
C12 C13 C14 120.8(5) . . ?
C14 C13 H13 119.6 . . ?
C13 C14 H14 120.6 . . ?
C15 C14 C13 118.9(5) . . ?
C15 C14 H14 120.6 . . ?
N4 C15 C14 119.4(5) . . ?
N4 C15 C16 110.1(4) . . ?
C14 C15 C16 130.5(5) . . ?
N6 C16 C15 115.2(4) . . ?
N8 C16 N6 116.0(5) . . ?
N8 C16 C15 128.8(5) . . ?
N8 C17 C18 111.0(4) . . ?
N8 C17 C22 128.5(5) . . ?
C18 C17 C22 120.5(5) . . ?
N6 C18 C17 106.4(4) . . ?
N6 C18 C19 131.4(5) . . ?
C19 C18 C17 122.2(5) . . ?
C18 C19 H19 121.5 . . ?
C18 C19 C20 117.1(5) . . ?
C20 C19 H19 121.5 . . ?
C19 C20 H20 119.5 . . ?
C19 C20 C21 120.9(5) . . ?
C21 C20 H20 119.5 . . ?
C20 C21 H21 118.6 . . ?
C22 C21 C20 122.9(5) . . ?
C22 C21 H21 118.6 . . ?
C17 C22 H22 121.8 . . ?
C21 C22 C17 116.4(5) . . ?
C21 C22 H22 121.8 . . ?
N11 C23 H23 118.4 . . ?
N11 C23 C24 123.1(5) . . ?
C24 C23 H23 118.4 . . ?
C23 C24 H24 121.4 . . ?
C25 C24 C23 117.1(5) . . ?
C25 C24 H24 121.4 . . ?
C24 C25 H25 119.8 . . ?
C24 C25 C26 120.3(6) . . ?
C26 C25 H25 119.8 . . ?
C25 C26 H26 120.5 . . ?
C25 C26 C27 119.1(5) . . ?
C27 C26 H26 120.5 . . ?
N11 C27 C26 121.1(5) . . ?
N11 C27 C28 117.3(4) . . ?
C26 C27 C28 121.6(5) . . ?
C27 C28 C29 109.4(4) . . ?
C27 C28 C30 110.3(4) . . ?
C27 C28 C51 108.1(4) . . ?
C29 C28 C30 109.8(4) . . ?
C29 C28 C51 109.1(4) . . ?
C30 C28 C51 110.1(4) . . ?
C28 C29 H29A 109.5 . . ?
C28 C29 H29B 109.5 . . ?
C28 C29 H29C 109.5 . . ?
H29A C29 H29B 109.5 . . ?
H29A C29 H29C 109.5 . . ?
H29B C29 H29C 109.5 . . ?
N9 C30 C28 117.6(4) . . ?
N9 C30 C31 120.9(5) . . ?
C31 C30 C28 121.6(5) . . ?
C30 C31 H31 120.4 . . ?
C32 C31 C30 119.2(5) . . ?
C32 C31 H31 120.4 . . ?
C31 C32 H32 120.1 . . ?
C33 C32 C31 119.8(5) . . ?
C33 C32 H32 120.1 . . ?
C32 C33 H33 120.4 . . ?
C32 C33 C34 119.1(5) . . ?
C34 C33 H33 120.4 . . ?
N9 C34 C33 120.5(5) . . ?
N9 C34 C35 118.4(4) . . ?
C33 C34 C35 121.0(5) . . ?
C34 C35 C36 109.5(4) . . ?
C34 C35 C37 113.0(4) . . ?
C34 C35 C42 109.2(4) . . ?
C36 C35 C37 109.1(4) . . ?
C36 C35 C42 108.8(4) . . ?
C42 C35 C37 107.1(4) . . ?
C35 C36 H36A 109.5 . . ?
C35 C36 H36B 109.5 . . ?
C35 C36 H36C 109.5 . . ?
H36A C36 H36B 109.5 . . ?
H36A C36 H36C 109.5 . . ?
H36B C36 H36C 109.5 . . ?
N13 C37 C35 116.4(4) . . ?
N13 C37 C38 121.2(5) . . ?
C38 C37 C35 122.2(5) . . ?
C37 C38 H38 119.9 . . ?
C39 C38 C37 120.1(5) . . ?
C39 C38 H38 119.9 . . ?
C38 C39 H39 120.6 . . ?
C40 C39 C38 118.8(5) . . ?
C40 C39 H39 120.6 . . ?
C39 C40 H40 120.9 . . ?
C41 C40 C39 118.2(5) . . ?
C41 C40 H40 120.9 . . ?
N13 C41 C40 124.0(5) . . ?
N13 C41 H41 118.0 . . ?
C40 C41 H41 118.0 . . ?
N12 C42 C35 116.5(4) . . ?
N12 C42 C43 120.7(5) . . ?
C43 C42 C35 122.8(5) . . ?
C42 C43 H43 120.0 . . ?
C44 C43 C42 119.9(5) . . ?
C44 C43 H43 120.0 . . ?
C43 C44 H44 120.1 . . ?
C45 C44 C43 119.7(5) . . ?
C45 C44 H44 120.1 . . ?
C44 C45 H45 121.1 . . ?
C44 C45 C46 117.9(5) . . ?
C46 C45 H45 121.1 . . ?
N12 C46 C45 123.2(5) . . ?
N12 C46 H46 118.4 . . ?
C45 C46 H46 118.4 . . ?
N10 C47 H47 118.9 . . ?
N10 C47 C48 122.3(5) . . ?
C48 C47 H47 118.9 . . ?
C47 C48 H48 120.3 . . ?
C49 C48 C47 119.4(5) . . ?
C49 C48 H48 120.3 . . ?
C48 C49 H49 120.8 . . ?
C48 C49 C50 118.4(5) . . ?
C50 C49 H49 120.8 . . ?
C49 C50 H50 120.2 . . ?
C49 C50 C51 119.6(5) . . ?
C51 C50 H50 120.2 . . ?
N10 C51 C28 116.8(4) . . ?
N10 C51 C50 121.8(5) . . ?
C50 C51 C28 121.3(5) . . ?

loop_
_geom_bond_atom_site_label_1
_geom_bond_atom_site_label_2
_geom_bond_distance
_geom_bond_site_symmetry_2
_geom_bond_publ_flag
Ni1 N1 2.000(4) . ?
Ni1 N9 2.042(4) . ?
Ni1 N10 2.092(4) . ?
Ni1 N11 2.117(4) . ?
Ni1 N12 2.138(4) . ?
Ni1 N13 2.083(4) . ?
Fe1 N4 1.926(4) . ?
Fe1 N5 1.941(4) . ?
Fe1 N6 1.924(4) . ?
Fe1 C1 1.884(5) . ?
Fe1 C2 1.979(6) . ?
Fe1 C3 1.968(6) . ?
N1 C1 1.157(7) . ?
N2 C2 1.131(8) . ?
N3 C3 1.148(7) . ?
N4 C11 1.340(6) . ?
N4 C15 1.360(6) . ?
N5 C4 1.380(6) . ?
N5 C10 1.368(6) . ?
N6 C16 1.380(6) . ?
N6 C18 1.381(6) . ?
N7 C9 1.383(6) . ?
N7 C10 1.327(6) . ?
N8 C16 1.327(7) . ?
N8 C17 1.394(7) . ?
N9 C30 1.353(6) . ?
N9 C34 1.342(6) . ?
N10 C47 1.350(7) . ?
N10 C51 1.340(6) . ?
N11 C23 1.351(6) . ?
N11 C27 1.346(6) . ?
N12 C42 1.360(6) . ?
N12 C46 1.333(6) . ?
N13 C37 1.344(6) . ?
N13 C41 1.364(6) . ?
C4 C5 1.401(7) . ?
C4 C9 1.418(7) . ?
C5 H5 0.9500 . ?
C5 C6 1.398(7) . ?
C6 H6 0.9500 . ?
C6 C7 1.393(7) . ?
C7 H7 0.9500 . ?
C7 C8 1.384(7) . ?
C8 H8 0.9500 . ?
C8 C9 1.401(7) . ?
C10 C11 1.460(7) . ?
C11 C12 1.391(7) . ?
C12 H12 0.9500 . ?
C12 C13 1.394(8) . ?
C13 H13 0.9500 . ?
C13 C14 1.397(8) . ?
C14 H14 0.9500 . ?
C14 C15 1.383(7) . ?
C15 C16 1.451(7) . ?
C17 C18 1.405(7) . ?
C17 C22 1.417(7) . ?
C18 C19 1.392(7) . ?
C19 H19 0.9500 . ?
C19 C20 1.395(7) . ?
C20 H20 0.9500 . ?
C20 C21 1.398(8) . ?
C21 H21 0.9500 . ?
C21 C22 1.385(8) . ?
C22 H22 0.9500 . ?
C23 H23 0.9500 . ?
C23 C24 1.397(8) . ?
C24 H24 0.9500 . ?
C24 C25 1.382(9) . ?
C25 H25 0.9500 . ?
C25 C26 1.384(8) . ?
C26 H26 0.9500 . ?
C26 C27 1.398(8) . ?
C27 C28 1.538(7) . ?
C28 C29 1.538(7) . ?
C28 C30 1.546(7) . ?
C28 C51 1.555(7) . ?
C29 H29A 0.9800 . ?
C29 H29B 0.9800 . ?
C29 H29C 0.9800 . ?
C30 C31 1.383(7) . ?
C31 H31 0.9500 . ?
C31 C32 1.377(8) . ?
C32 H32 0.9500 . ?
C32 C33 1.375(8) . ?
C33 H33 0.9500 . ?
C33 C34 1.398(7) . ?
C34 C35 1.535(7) . ?
C35 C36 1.543(7) . ?
C35 C37 1.548(7) . ?
C35 C42 1.543(7) . ?
C36 H36A 0.9800 . ?
C36 H36B 0.9800 . ?
C36 H36C 0.9800 . ?
C37 C38 1.394(7) . ?
C38 H38 0.9500 . ?
C38 C39 1.386(8) . ?
C39 H39 0.9500 . ?
C39 C40 1.384(8) . ?
C40 H40 0.9500 . ?
C40 C41 1.367(7) . ?
C41 H41 0.9500 . ?
C42 C43 1.385(7) . ?
C43 H43 0.9500 . ?
C43 C44 1.382(8) . ?
C44 H44 0.9500 . ?
C44 C45 1.365(8) . ?
C45 H45 0.9500 . ?
C45 C46 1.399(7) . ?
C46 H46 0.9500 . ?
C47 H47 0.9500 . ?
C47 C48 1.384(7) . ?
C48 H48 0.9500 . ?
C48 C49 1.376(8) . ?
C49 H49 0.9500 . ?
C49 C50 1.384(8) . ?
C50 H50 0.9500 . ?
C50 C51 1.390(7) . ?

loop_
_geom_torsion_atom_site_label_1
_geom_torsion_atom_site_label_2
_geom_torsion_atom_site_label_3
_geom_torsion_atom_site_label_4
_geom_torsion
_geom_torsion_site_symmetry_1
_geom_torsion_site_symmetry_2
_geom_torsion_site_symmetry_3
_geom_torsion_site_symmetry_4
_geom_torsion_publ_flag
Ni1 N9 C30 C28 9.7(6) . . . . ?
Ni1 N9 C30 C31 -171.0(4) . . . . ?
Ni1 N9 C34 C33 170.5(4) . . . . ?
Ni1 N9 C34 C35 -6.8(6) . . . . ?
Ni1 N10 C47 C48 176.8(4) . . . . ?
Ni1 N10 C51 C28 0.8(6) . . . . ?
Ni1 N10 C51 C50 -176.8(4) . . . . ?
Ni1 N11 C23 C24 167.2(4) . . . . ?
Ni1 N11 C27 C26 -163.6(4) . . . . ?
Ni1 N11 C27 C28 18.1(6) . . . . ?
Ni1 N12 C42 C35 -4.1(5) . . . . ?
Ni1 N12 C42 C43 173.6(3) . . . . ?
Ni1 N12 C46 C45 -175.5(4) . . . . ?
Ni1 N13 C37 C35 -5.5(6) . . . . ?
Ni1 N13 C37 C38 179.2(4) . . . . ?
Ni1 N13 C41 C40 -179.7(4) . . . . ?
Fe1 N4 C11 C10 -1.8(6) . . . . ?
Fe1 N4 C11 C12 176.7(4) . . . . ?
Fe1 N4 C15 C14 -179.1(4) . . . . ?
Fe1 N4 C15 C16 -0.9(6) . . . . ?
Fe1 N5 C4 C5 -0.3(9) . . . . ?
Fe1 N5 C4 C9 179.9(4) . . . . ?
Fe1 N5 C10 N7 179.5(3) . . . . ?
Fe1 N5 C10 C11 0.0(6) . . . . ?
Fe1 N6 C16 N8 -179.0(4) . . . . ?
Fe1 N6 C16 C15 2.1(6) . . . . ?
Fe1 N6 C18 C17 177.9(4) . . . . ?
Fe1 N6 C18 C19 -0.8(10) . . . . ?
N4 C11 C12 C13 3.5(8) . . . . ?
N4 C15 C16 N6 -0.8(6) . . . . ?
N4 C15 C16 N8 -179.5(5) . . . . ?
N5 C4 C5 C6 -179.3(5) . . . . ?
N5 C4 C9 N7 -0.9(5) . . . . ?
N5 C4 C9 C8 -178.5(5) . . . . ?
N5 C10 C11 N4 1.1(6) . . . . ?
N5 C10 C11 C12 -177.2(5) . . . . ?
N6 C18 C19 C20 179.1(5) . . . . ?
N7 C10 C11 N4 -178.3(5) . . . . ?
N7 C10 C11 C12 3.4(9) . . . . ?
N8 C17 C18 N6 1.4(6) . . . . ?
N8 C17 C18 C19 -179.8(5) . . . . ?
N8 C17 C22 C21 178.8(5) . . . . ?
N9 C30 C31 C32 -0.3(8) . . . . ?
N9 C34 C35 C36 -175.0(4) . . . . ?
N9 C34 C35 C37 -53.2(6) . . . . ?
N9 C34 C35 C42 65.9(6) . . . . ?
N10 C47 C48 C49 -0.8(8) . . . . ?
N11 C23 C24 C25 -2.7(8) . . . . ?
N11 C27 C28 C29 169.0(5) . . . . ?
N11 C27 C28 C30 -70.1(6) . . . . ?
N11 C27 C28 C51 50.3(6) . . . . ?
N12 C42 C43 C44 1.6(7) . . . . ?
N13 C37 C38 C39 1.0(8) . . . . ?
C4 N5 C10 N7 -1.5(6) . . . . ?
C4 N5 C10 C11 179.0(4) . . . . ?
C4 C5 C6 C7 -1.3(8) . . . . ?
C5 C4 C9 N7 179.3(4) . . . . ?
C5 C4 C9 C8 1.7(8) . . . . ?
C5 C6 C7 C8 0.1(8) . . . . ?
C6 C7 C8 C9 2.1(8) . . . . ?
C7 C8 C9 N7 -179.9(5) . . . . ?
C7 C8 C9 C4 -2.9(7) . . . . ?
C9 N7 C10 N5 1.0(6) . . . . ?
C9 N7 C10 C11 -179.6(5) . . . . ?
C9 C4 C5 C6 0.5(7) . . . . ?
C10 N5 C4 C5 -178.8(5) . . . . ?
C10 N5 C4 C9 1.4(5) . . . . ?
C10 N7 C9 C4 0.0(5) . . . . ?
C10 N7 C9 C8 177.3(5) . . . . ?
C10 C11 C12 C13 -178.3(5) . . . . ?
C11 N4 C15 C14 -0.1(8) . . . . ?
C11 N4 C15 C16 178.1(5) . . . . ?
C11 C12 C13 C14 -2.5(8) . . . . ?
C12 C13 C14 C15 0.2(9) . . . . ?
C13 C14 C15 N4 1.1(8) . . . . ?
C13 C14 C15 C16 -176.7(6) . . . . ?
C14 C15 C16 N6 177.2(5) . . . . ?
C14 C15 C16 N8 -1.5(10) . . . . ?
C15 N4 C11 C10 179.2(5) . . . . ?
C15 N4 C11 C12 -2.3(8) . . . . ?
C16 N6 C18 C17 -0.9(5) . . . . ?
C16 N6 C18 C19 -179.5(5) . . . . ?
C16 N8 C17 C18 -1.3(6) . . . . ?
C16 N8 C17 C22 179.2(6) . . . . ?
C17 N8 C16 N6 0.8(6) . . . . ?
C17 N8 C16 C15 179.5(5) . . . . ?
C17 C18 C19 C20 0.6(8) . . . . ?
C18 N6 C16 N8 0.1(6) . . . . ?
C18 N6 C16 C15 -178.8(4) . . . . ?
C18 C17 C22 C21 -0.7(8) . . . . ?
C18 C19 C20 C21 0.1(8) . . . . ?
C19 C20 C21 C22 -1.1(9) . . . . ?
C20 C21 C22 C17 1.3(8) . . . . ?
C22 C17 C18 N6 -179.1(5) . . . . ?
C22 C17 C18 C19 -0.3(8) . . . . ?
C23 N11 C27 C26 7.4(8) . . . . ?
C23 N11 C27 C28 -170.8(5) . . . . ?
C23 C24 C25 C26 4.8(9) . . . . ?
C24 C25 C26 C27 -1.0(9) . . . . ?
C25 C26 C27 N11 -5.3(9) . . . . ?
C25 C26 C27 C28 172.8(5) . . . . ?
C26 C27 C28 C29 -9.2(7) . . . . ?
C26 C27 C28 C30 111.7(6) . . . . ?
C26 C27 C28 C51 -127.9(5) . . . . ?
C27 N11 C23 C24 -3.4(8) . . . . ?
C27 C28 C30 N9 53.5(6) . . . . ?
C27 C28 C30 C31 -125.8(5) . . . . ?
C27 C28 C51 N10 -62.1(6) . . . . ?
C27 C28 C51 C50 115.4(5) . . . . ?
C28 C30 C31 C32 179.0(5) . . . . ?
C29 C28 C30 N9 174.2(4) . . . . ?
C29 C28 C30 C31 -5.1(7) . . . . ?
C29 C28 C51 N10 179.0(4) . . . . ?
C29 C28 C51 C50 -3.5(7) . . . . ?
C30 N9 C34 C33 -3.1(7) . . . . ?
C30 N9 C34 C35 179.6(4) . . . . ?
C30 C28 C51 N10 58.4(6) . . . . ?
C30 C28 C51 C50 -124.1(5) . . . . ?
C30 C31 C32 C33 -1.6(8) . . . . ?
C31 C32 C33 C34 1.1(8) . . . . ?
C32 C33 C34 N9 1.2(8) . . . . ?
C32 C33 C34 C35 178.4(5) . . . . ?
C33 C34 C35 C36 7.7(7) . . . . ?
C33 C34 C35 C37 129.5(5) . . . . ?
C33 C34 C35 C42 -111.4(5) . . . . ?
C34 N9 C30 C28 -176.7(4) . . . . ?
C34 N9 C30 C31 2.6(7) . . . . ?
C34 C35 C37 N13 59.7(6) . . . . ?
C34 C35 C37 C38 -125.1(5) . . . . ?
C34 C35 C42 N12 -57.2(5) . . . . ?
C34 C35 C42 C43 125.3(5) . . . . ?
C35 C37 C38 C39 -174.1(5) . . . . ?
C35 C42 C43 C44 179.0(5) . . . . ?
C36 C35 C37 N13 -178.2(4) . . . . ?
C36 C35 C37 C38 -3.0(7) . . . . ?
C36 C35 C42 N12 -176.7(4) . . . . ?
C36 C35 C42 C43 5.8(6) . . . . ?
C37 N13 C41 C40 2.2(7) . . . . ?
C37 C35 C42 N12 65.5(5) . . . . ?
C37 C35 C42 C43 -112.1(5) . . . . ?
C37 C38 C39 C40 1.3(8) . . . . ?
C38 C39 C40 C41 -1.8(8) . . . . ?
C39 C40 C41 N13 0.1(8) . . . . ?
C41 N13 C37 C35 172.7(4) . . . . ?
C41 N13 C37 C38 -2.6(7) . . . . ?
C42 N12 C46 C45 -1.9(7) . . . . ?
C42 C35 C37 N13 -60.6(5) . . . . ?
C42 C35 C37 C38 114.7(5) . . . . ?
C42 C43 C44 C45 -0.8(8) . . . . ?
C43 C44 C45 C46 -1.2(8) . . . . ?
C44 C45 C46 N12 2.6(8) . . . . ?
C46 N12 C42 C35 -177.9(4) . . . . ?
C46 N12 C42 C43 -0.3(7) . . . . ?
C47 N10 C51 C28 174.7(4) . . . . ?
C47 N10 C51 C50 -2.8(7) . . . . ?
C47 C48 C49 C50 -1.5(8) . . . . ?
C48 C49 C50 C51 1.7(8) . . . . ?
C49 C50 C51 N10 0.5(8) . . . . ?
C49 C50 C51 C28 -176.9(5) . . . . ?
C51 N10 C47 C48 3.0(7) . . . . ?
C51 C28 C30 N9 -65.6(6) . . . . ?
C51 C28 C30 C31 115.0(5) . . . . ?

loop_
_platon_squeeze_void_nr
_platon_squeeze_void_average_x
_platon_squeeze_void_average_y
_platon_squeeze_void_average_z
_platon_squeeze_void_volume
_platon_squeeze_void_count_electrons
_platon_squeeze_void_content
1 0.000 0.000 0.500 219 59 '3 CH3OH'
2 0.000 0.500 0.000 219 59 '3 CH3OH'
3 0.500 0.500 0.500 125 33 '2 CH3OH'
4 0.500 1.000 0.000 125 34 '2 CH3OH'
